data_7233709
loop_
_publ_author_name
'S. Uttiya'
'L. Miozzo'
'E. M. Fumagalli'
'S. Bergantin'
'R. Ruffo'
'M. Parravicini'
'A. Papagni'
'M. Moret'
'A. Sassella'

_publ_section_title
;
 Connecting molecule oxidation to single crystal structural and charge
 transport properties in rubrene derivatives
;
_journal_name_full 'Journal of Materials Chemistry C'
_journal_page_first 4147
_journal_page_last 4155
_journal_paper_doi 10.1039/C3TC32527J
_journal_volume 2
_journal_year 2014
_chemical_formula_sum 'C38 H23 Cl S2'
_chemical_formula_weight 579.17
_space_group_crystal_system monoclinic
_space_group_IT_number 14
_space_group_name_Hall '-P 2ybc'
_space_group_name_H-M_alt 'P 1 21/c 1'
_atom_sites_solution_hydrogens geom
_cell_angle_alpha 90
_cell_angle_beta 98.168(3)
_cell_angle_gamma 90
_cell_formula_units_Z 4
_cell_length_a 16.3862(10)
_cell_length_b 8.9089(6)
_cell_length_c 19.3895(14)
_cell_measurement_reflns_used 13465
_cell_measurement_temperature 253(2)
_cell_measurement_theta_max 27.5
_cell_measurement_theta_min 2.1
_cell_volume 2801.8(3)
_computing_cell_refinement
;
CrystalClear-SM Expert 2.0 r4 (Rigaku, 2009)
;
_computing_data_collection
;
CrystalClear-SM Expert 2.0 r4 (Rigaku, 2009)
;
_computing_data_reduction
;
CrystalClear-SM Expert 2.0 r4 (Rigaku, 2009)
;
_computing_structure_refinement 'SHELXL-2013 (Sheldrick, 2013)'
_computing_structure_solution 'SHELXS-2013 (Sheldrick, 2013)'
_diffrn_ambient_temperature 253(2)
_diffrn_detector 'Curved image plate'
_diffrn_detector_area_resol_mean 10.0000
_diffrn_measured_fraction_theta_full 0.995
_diffrn_measured_fraction_theta_max 0.992
_diffrn_measurement_details
;
scan:
	Number of images: 50
	           Slice: 20.0000 - 170.0000
	     Image width: 3.0000
	        Exp time: 300.0000
	   Rotation axis: Omega
	           Omega: 0.0000
	             Chi: 54.0000
	             Phi: 180.0000
	             XTD: 127.4000
	          2theta: -0.0313
scan:
	Number of images: 25
	           Slice: 95.0000 - 170.0000
	     Image width: 3.0000
	        Exp time: 300.0000
	   Rotation axis: Omega
	           Omega: 0.0000
	             Chi: 0.0000
	             Phi: 0.0000
	             XTD: 127.4000
	          2theta: -0.0313
;
_diffrn_measurement_device 'Crystal Goniometer'
_diffrn_measurement_device_type 'Rigaku RAXIS II'
_diffrn_measurement_method 'profile data from \w-scans'
_diffrn_measurement_specimen_support Fiber
_diffrn_orient_matrix_type FS_PROCESS
_diffrn_orient_matrix_UB_11 0.051438
_diffrn_orient_matrix_UB_12 -0.061577
_diffrn_orient_matrix_UB_13 0.009642
_diffrn_orient_matrix_UB_21 -0.002517
_diffrn_orient_matrix_UB_22 0.006837
_diffrn_orient_matrix_UB_23 0.051098
_diffrn_orient_matrix_UB_31 -0.033917
_diffrn_orient_matrix_UB_32 -0.093893
_diffrn_orient_matrix_UB_33 -0.002603
_diffrn_radiation_monochromator 'Graphite Monochromator'
_diffrn_radiation_source 'fine-focus sealed tube'
_diffrn_radiation_type MoK\a
_diffrn_radiation_wavelength 0.71075
_diffrn_reflns_av_R_equivalents 0.0616
_diffrn_reflns_av_unetI/netI 0.0761
_diffrn_reflns_Laue_measured_fraction_full 0.995
_diffrn_reflns_Laue_measured_fraction_max 0.992
_diffrn_reflns_limit_h_max 21
_diffrn_reflns_limit_h_min -21
_diffrn_reflns_limit_k_max 11
_diffrn_reflns_limit_k_min -11
_diffrn_reflns_limit_l_max 25
_diffrn_reflns_limit_l_min -25
_diffrn_reflns_number 26350
_diffrn_reflns_point_group_measured_fraction_full 0.995
_diffrn_reflns_point_group_measured_fraction_max 0.992
_diffrn_reflns_theta_full 25.242
_diffrn_reflns_theta_max 27.510
_diffrn_reflns_theta_min 2.122
_diffrn_source_current 35.0
_diffrn_source_power 1.8
_diffrn_source_voltage 50.0
_exptl_absorpt_coefficient_mu 0.313
_exptl_absorpt_correction_T_max 0.955
_exptl_absorpt_correction_T_min 0.891
_exptl_absorpt_correction_type 'Numerical integration'
_exptl_absorpt_process_details
;
'CrystalClear-SM Expert 2.0 r4 (Rigaku, 2009)'
;
_exptl_crystal_colour Colorless
_exptl_crystal_description Prism
_exptl_crystal_F_000 1200
_exptl_crystal_size_max 0.50
_exptl_crystal_size_mid 0.20
_exptl_crystal_size_min 0.18
_refine_diff_density_max 0.474
_refine_diff_density_min -0.392
_refine_diff_density_rms 0.055
_refine_ls_extinction_coef 0.0097(11)
_refine_ls_extinction_expression Fc^*^=kFc[1+0.001xFc^2^\l^3^/sin(2\q)]^-1/4^
_refine_ls_extinction_method SHELXL
_refine_ls_goodness_of_fit_ref 1.147
_refine_ls_hydrogen_treatment constr
_refine_ls_matrix_type full
_refine_ls_number_parameters 371
_refine_ls_number_reflns 6404
_refine_ls_number_restraints 375
_refine_ls_restrained_S_all 1.133
_refine_ls_R_factor_all 0.0948
_refine_ls_R_factor_gt 0.0704
_refine_ls_shift/su_max 0.000
_refine_ls_shift/su_mean 0.000
_refine_ls_structure_factor_coef Fsqd
_refine_ls_weighting_details 'w=1/[\s^2^(Fo^2^)+(0.0456P)^2^+1.7050P] where P=(Fo^2^+2Fc^2^)/3'
_refine_ls_weighting_scheme calc
_refine_ls_wR_factor_gt 0.1477
_refine_ls_wR_factor_ref 0.1701
_reflns_Friedel_coverage 0.000
_reflns_Friedel_fraction_full .
_reflns_Friedel_fraction_max .
_reflns_number_gt 4907
_reflns_number_total 6404
_reflns_threshold_expression 'I > 2\s(I)'
_cod_data_source_file 1000007.cif
_cod_data_source_block PCOD1000007
_cod_original_sg_symbol_H-M 'P 21/c'
_cod_original_formula_sum 'C38 H23 Cl1 S2 '
_cod_database_code 7233709
_shelx_space_group_comment
;
The symmetry employed for this shelxl refinement is uniquely defined
by the following loop, which should always be used as a source of
symmetry information in preference to the above space-group names.
They are only intended as comments.
;

loop_
_space_group_symop_operation_xyz
'x, y, z'
'-x, y+1/2, -z+1/2'
'-x, -y, -z'
'x, -y-1/2, z-1/2'

loop_
_atom_site_label
_atom_site_type_symbol
_atom_site_fract_x
_atom_site_fract_y
_atom_site_fract_z
_atom_site_U_iso_or_equiv
_atom_site_adp_type
_atom_site_occupancy
_atom_site_site_symmetry_order
_atom_site_calc_flag
_atom_site_refinement_flags_posn
_atom_site_refinement_flags_adp
_atom_site_refinement_flags_occupancy
_atom_site_disorder_assembly
_atom_site_disorder_group
C1 C 0.26370(16) 0.8165(3) 0.35253(14) 0.0440(6) Uani 1 1 d . U . . .
C2 C 0.33527(18) 0.8889(3) 0.38183(16) 0.0538(7) Uani 1 1 d . U . . .
H2 H 0.3672 0.8473 0.4213 0.065 Uiso 1 1 calc R U . . .
C3 C 0.3608(2) 1.0221(4) 0.35387(19) 0.0627(8) Uani 1 1 d . U . . .
H3 H 0.4099 1.0689 0.3740 0.075 Uiso 1 1 calc R U . . .
C4 C 0.3139(2) 1.0850(4) 0.29651(18) 0.0650(9) Uani 1 1 d . U . . .
H4 H 0.3313 1.1738 0.2769 0.078 Uiso 1 1 calc R U . . .
C5 C 0.2416(2) 1.0173(4) 0.26822(17) 0.0604(8) Uani 1 1 d . U . . .
H5 H 0.2085 1.0621 0.2302 0.072 Uiso 1 1 calc R U . . .
C6 C 0.21667(19) 0.8823(3) 0.29543(15) 0.0512(7) Uani 1 1 d . U . . .
H6 H 0.1677 0.8358 0.2749 0.061 Uiso 1 1 calc R U . . .
C7 C 0.16361(16) 0.5972(3) 0.34077(15) 0.0462(6) Uani 1 1 d . U . . .
C8 C 0.08437(18) 0.6155(4) 0.35649(18) 0.0614(8) Uani 1 1 d . U . . .
H8 H 0.0756 0.6725 0.3955 0.074 Uiso 1 1 calc R U . . .
C9 C 0.0174(2) 0.5497(5) 0.3147(2) 0.0812(11) Uani 1 1 d . U . . .
H9 H -0.0360 0.5633 0.3261 0.097 Uiso 1 1 calc R U . . .
C10 C 0.0282(2) 0.4659(5) 0.2577(2) 0.0772(10) Uani 1 1 d . U . . .
H10 H -0.0172 0.4205 0.2305 0.093 Uiso 1 1 calc R U . . .
C11 C 0.1057(2) 0.4493(4) 0.24089(19) 0.0700(9) Uani 1 1 d . U . . .
H11 H 0.1136 0.3944 0.2010 0.084 Uiso 1 1 calc R U . . .
C12 C 0.17277(19) 0.5121(4) 0.28179(16) 0.0560(7) Uani 1 1 d . U . . .
H12 H 0.2258 0.4974 0.2697 0.067 Uiso 1 1 calc R U . . .
C13 C 0.17455(16) 0.3509(3) 0.46656(14) 0.0433(6) Uani 1 1 d . U . . .
C14 C 0.1041(2) 0.3604(4) 0.49867(18) 0.0640(9) Uani 1 1 d . U . . .
H14 H 0.1038 0.4235 0.5375 0.077 Uiso 1 1 calc R U . . .
C15 C 0.0342(2) 0.2776(4) 0.4741(2) 0.0761(11) Uani 1 1 d . U . . .
H15 H -0.0130 0.2855 0.4964 0.091 Uiso 1 1 calc R U . . .
C16 C 0.0334(2) 0.1843(4) 0.4176(2) 0.0670(9) Uani 1 1 d . U . . .
H16 H -0.0140 0.1284 0.4010 0.080 Uiso 1 1 calc R U . . .
C17 C 0.10284(18) 0.1740(3) 0.38569(18) 0.0557(7) Uani 1 1 d . U . . .
H17 H 0.1025 0.1114 0.3466 0.067 Uiso 1 1 calc R U . . .
C18 C 0.17335(16) 0.2541(3) 0.41019(15) 0.0472(6) Uani 1 1 d . U . . .
H18 H 0.2208 0.2430 0.3885 0.057 Uiso 1 1 calc R U . . .
C19 C 0.23104(15) 0.5977(3) 0.51427(14) 0.0412(6) Uani 1 1 d . U . . .
C20 C 0.21839(17) 0.6385(3) 0.58150(15) 0.0492(7) Uani 1 1 d . U . . .
H20 H 0.2258 0.5664 0.6173 0.059 Uiso 1 1 calc R U . . .
C21 C 0.19518(19) 0.7830(3) 0.59655(17) 0.0558(7) Uani 1 1 d . U . . .
H21 H 0.1877 0.8093 0.6422 0.067 Uiso 1 1 calc R U . . .
C22 C 0.18328(19) 0.8876(3) 0.54369(18) 0.0581(8) Uani 1 1 d . U . . .
H22 H 0.1661 0.9853 0.5530 0.070 Uiso 1 1 calc R U . . .
C23 C 0.19657(18) 0.8496(3) 0.47673(17) 0.0524(7) Uani 1 1 d . U . . .
H23 H 0.1886 0.9224 0.4413 0.063 Uiso 1 1 calc R U . . .
C24 C 0.22164(15) 0.7049(3) 0.46079(14) 0.0420(6) Uani 1 1 d . U . . .
C25 C 0.23958(15) 0.6679(3) 0.38528(14) 0.0413(6) Uani 1 1 d . U . . .
C26 C 0.31214(15) 0.5551(3) 0.39213(14) 0.0400(6) Uani 1 1 d . U . . .
C27 C 0.37608(17) 0.5476(3) 0.35087(15) 0.0466(6) Uani 1 1 d . U . . .
C28 C 0.44302(16) 0.4513(3) 0.36884(17) 0.0523(7) Uani 1 1 d . U . . .
C29 C 0.45143(16) 0.3610(3) 0.42892(17) 0.0533(7) Uani 1 1 d . U . . .
C30 C 0.38602(16) 0.3631(3) 0.46798(15) 0.0466(6) Uani 1 1 d . U . . .
C31 C 0.31705(15) 0.4526(3) 0.44667(14) 0.0406(6) Uani 1 1 d . U . . .
C32 C 0.25321(16) 0.4385(3) 0.49638(14) 0.0411(6) Uani 1 1 d . U . . .
C33 C 0.30001(19) 0.3381(3) 0.55321(15) 0.0506(7) Uani 1 1 d . U . . .
C34 C 0.2827(2) 0.2640(4) 0.61389(17) 0.0674(9) Uani 1 1 d . U . . .
H34 H 0.2345 0.2782 0.6343 0.081 Uiso 1 1 calc R U . . .
C35 C 0.3456(3) 0.1683(4) 0.6390(2) 0.0838(12) Uani 1 1 d . U . . .
H35 H 0.3456 0.1101 0.6795 0.101 Uiso 1 1 calc R U . . .
C36 C 0.37327(19) 0.2938(3) 0.53310(16) 0.0555(7) Uani 1 1 d . U . . .
C37 C 0.52722(19) 0.2767(4) 0.4373(2) 0.0725(10) Uani 1 1 d . U . . .
H37 H 0.5441 0.2121 0.4749 0.087 Uiso 1 1 calc R U . . .
C38 C 0.5710(2) 0.3017(5) 0.3847(2) 0.0839(12) Uani 1 1 d . U . . .
H38 H 0.6215 0.2540 0.3816 0.101 Uiso 1 1 calc R U . . .
S1 S 0.42407(7) 0.16546(11) 0.58964(6) 0.0820(3) Uani 1 1 d . U . . .
S2 S 0.52653(5) 0.42879(12) 0.32350(6) 0.0804(3) Uani 1 1 d . U . . .
Cl1 Cl 0.37806(5) 0.64610(9) 0.27352(4) 0.0662(3) Uani 1 1 d . U . . .

loop_
_atom_site_aniso_label
_atom_site_aniso_U_11
_atom_site_aniso_U_22
_atom_site_aniso_U_33
_atom_site_aniso_U_23
_atom_site_aniso_U_13
_atom_site_aniso_U_12
C1 0.0467(14) 0.0415(14) 0.0441(14) -0.0004(11) 0.0075(11) 0.0026(11)
C2 0.0579(16) 0.0464(15) 0.0562(18) -0.0016(13) 0.0043(13) -0.0015(13)
C3 0.0686(19) 0.0476(17) 0.074(2) -0.0055(16) 0.0176(16) -0.0076(15)
C4 0.088(2) 0.0465(17) 0.064(2) 0.0039(15) 0.0243(17) -0.0050(16)
C5 0.087(2) 0.0482(17) 0.0469(17) 0.0081(14) 0.0132(15) 0.0043(15)
C6 0.0589(16) 0.0478(15) 0.0475(16) 0.0027(13) 0.0093(13) 0.0049(13)
C7 0.0433(13) 0.0454(15) 0.0481(15) 0.0101(12) 0.0006(11) 0.0003(11)
C8 0.0468(15) 0.070(2) 0.066(2) 0.0050(17) 0.0035(13) 0.0050(14)
C9 0.0435(17) 0.096(3) 0.099(3) 0.007(2) -0.0069(17) 0.0008(17)
C10 0.064(2) 0.078(2) 0.081(3) 0.007(2) -0.0206(17) -0.0126(18)
C11 0.074(2) 0.064(2) 0.065(2) 0.0002(17) -0.0148(16) -0.0117(17)
C12 0.0567(16) 0.0548(18) 0.0543(18) -0.0017(14) -0.0002(13) -0.0035(14)
C13 0.0470(14) 0.0376(13) 0.0462(15) 0.0039(11) 0.0096(11) 0.0025(11)
C14 0.0633(18) 0.063(2) 0.072(2) -0.0152(17) 0.0310(16) -0.0108(15)
C15 0.0595(19) 0.080(2) 0.097(3) -0.022(2) 0.0378(19) -0.0177(18)
C16 0.0533(17) 0.0582(19) 0.091(3) -0.0101(18) 0.0169(16) -0.0111(15)
C17 0.0531(16) 0.0463(16) 0.067(2) -0.0109(14) 0.0071(14) -0.0009(13)
C18 0.0451(14) 0.0427(15) 0.0548(16) -0.0044(13) 0.0101(12) 0.0031(11)
C19 0.0406(13) 0.0389(13) 0.0447(14) -0.0005(11) 0.0083(10) -0.0001(10)
C20 0.0558(16) 0.0480(15) 0.0453(15) -0.0018(12) 0.0121(12) -0.0022(13)
C21 0.0635(18) 0.0520(17) 0.0552(17) -0.0096(14) 0.0195(14) -0.0011(14)
C22 0.0628(18) 0.0430(15) 0.072(2) -0.0088(14) 0.0229(15) 0.0065(14)
C23 0.0570(16) 0.0416(15) 0.0605(18) 0.0020(13) 0.0154(14) 0.0090(13)
C24 0.0406(13) 0.0393(13) 0.0469(14) 0.0006(11) 0.0091(11) 0.0045(11)
C25 0.0417(13) 0.0400(13) 0.0425(14) 0.0034(11) 0.0076(10) 0.0020(10)
C26 0.0375(12) 0.0365(13) 0.0460(14) -0.0057(11) 0.0063(10) -0.0009(10)
C27 0.0482(14) 0.0423(14) 0.0516(16) -0.0087(12) 0.0157(12) -0.0066(11)
C28 0.0402(13) 0.0506(16) 0.0678(19) -0.0208(14) 0.0136(12) -0.0033(12)
C29 0.0377(13) 0.0485(16) 0.071(2) -0.0193(14) -0.0002(12) 0.0039(12)
C30 0.0432(13) 0.0402(14) 0.0541(16) -0.0090(12) -0.0014(11) 0.0052(11)
C31 0.0368(12) 0.0374(13) 0.0470(14) -0.0039(11) 0.0037(10) 0.0020(10)
C32 0.0444(13) 0.0378(13) 0.0410(14) -0.0013(11) 0.0061(10) 0.0037(10)
C33 0.0665(17) 0.0385(14) 0.0440(15) -0.0039(12) -0.0015(12) 0.0036(12)
C34 0.104(3) 0.0475(18) 0.0506(18) 0.0081(15) 0.0094(17) 0.0019(17)
C35 0.132(3) 0.053(2) 0.060(2) 0.0125(17) -0.006(2) 0.016(2)
C36 0.0625(17) 0.0447(15) 0.0557(17) -0.0038(13) -0.0044(13) 0.0100(13)
C37 0.0482(16) 0.074(2) 0.089(2) -0.0348(19) -0.0118(16) 0.0160(16)
C38 0.0435(17) 0.097(3) 0.110(3) -0.046(2) 0.0051(18) 0.0129(18)
S1 0.1034(8) 0.0579(6) 0.0759(7) 0.0045(5) -0.0173(5) 0.0299(5)
S2 0.0521(5) 0.0900(7) 0.1060(8) -0.0391(6) 0.0350(5) -0.0076(5)
Cl1 0.0849(6) 0.0608(5) 0.0606(5) -0.0057(4) 0.0364(4) -0.0096(4)

loop_
_atom_type_symbol
_atom_type_description
_atom_type_scat_dispersion_real
_atom_type_scat_dispersion_imag
_atom_type_scat_source
C C 0.0033 0.0016 'International Tables Vol C Tables 4.2.6.8 and 6.1.1.4'
H H 0.0000 0.0000 'International Tables Vol C Tables 4.2.6.8 and 6.1.1.4'
S S 0.1246 0.1234 'International Tables Vol C Tables 4.2.6.8 and 6.1.1.4'
Cl Cl 0.1484 0.1585 'International Tables Vol C Tables 4.2.6.8 and 6.1.1.4'

loop_
_geom_angle_atom_site_label_1
_geom_angle_atom_site_label_2
_geom_angle_atom_site_label_3
_geom_angle
_geom_angle_site_symmetry_1
_geom_angle_site_symmetry_3
C6 C1 C2 118.2(3) . .
C6 C1 C25 123.0(2) . .
C2 C1 C25 118.8(2) . .
C1 C2 C3 121.3(3) . .
C4 C3 C2 119.7(3) . .
C5 C4 C3 119.7(3) . .
C4 C5 C6 120.6(3) . .
C1 C6 C5 120.4(3) . .
C8 C7 C12 117.2(3) . .
C8 C7 C25 122.4(3) . .
C12 C7 C25 120.4(2) . .
C7 C8 C9 120.5(3) . .
C10 C9 C8 121.1(3) . .
C11 C10 C9 119.0(3) . .
C10 C11 C12 120.8(4) . .
C11 C12 C7 121.4(3) . .
C14 C13 C18 118.0(3) . .
C14 C13 C32 120.2(3) . .
C18 C13 C32 121.7(2) . .
C15 C14 C13 120.8(3) . .
C16 C15 C14 120.6(3) . .
C17 C16 C15 119.0(3) . .
C16 C17 C18 121.1(3) . .
C17 C18 C13 120.5(3) . .
C20 C19 C24 119.8(2) . .
C20 C19 C32 121.9(2) . .
C24 C19 C32 118.2(2) . .
C21 C20 C19 121.3(3) . .
C22 C21 C20 119.1(3) . .
C21 C22 C23 120.4(3) . .
C22 C23 C24 121.4(3) . .
C23 C24 C19 118.0(3) . .
C23 C24 C25 119.9(2) . .
C19 C24 C25 122.1(2) . .
C1 C25 C7 110.7(2) . .
C1 C25 C26 110.7(2) . .
C7 C25 C26 109.3(2) . .
C1 C25 C24 107.3(2) . .
C7 C25 C24 111.3(2) . .
C26 C25 C24 107.4(2) . .
C31 C26 C27 115.7(2) . .
C31 C26 C25 116.9(2) . .
C27 C26 C25 127.4(2) . .
C28 C27 C26 120.6(3) . .
C28 C27 Cl1 114.5(2) . .
C26 C27 Cl1 124.9(2) . .
C27 C28 C29 122.6(2) . .
C27 C28 S2 126.2(3) . .
C29 C28 S2 111.2(2) . .
C30 C29 C28 116.6(3) . .
C30 C29 C37 131.4(3) . .
C28 C29 C37 111.9(3) . .
C31 C30 C29 119.9(3) . .
C31 C30 C36 106.9(2) . .
C29 C30 C36 133.1(3) . .
C26 C31 C30 123.8(2) . .
C26 C31 C32 124.3(2) . .
C30 C31 C32 111.4(2) . .
C19 C32 C31 106.0(2) . .
C19 C32 C33 119.5(2) . .
C31 C32 C33 100.6(2) . .
C19 C32 C13 110.1(2) . .
C31 C32 C13 114.5(2) . .
C33 C32 C13 106.2(2) . .
C36 C33 C34 113.0(3) . .
C36 C33 C32 109.3(3) . .
C34 C33 C32 136.9(3) . .
C35 C34 C33 110.8(3) . .
C34 C35 S1 113.4(3) . .
C33 C36 C30 111.5(3) . .
C33 C36 S1 112.0(2) . .
C30 C36 S1 136.5(2) . .
C38 C37 C29 111.8(4) . .
C37 C38 S2 114.3(3) . .
C35 S1 C36 90.74(17) . .
C38 S2 C28 90.78(18) . .

loop_
_geom_bond_atom_site_label_1
_geom_bond_atom_site_label_2
_geom_bond_distance
_geom_bond_site_symmetry_2
C1 C6 1.386(4) .
C1 C2 1.387(4) .
C1 C25 1.544(4) .
C2 C3 1.394(4) .
C3 C4 1.378(5) .
C4 C5 1.372(5) .
C5 C6 1.397(4) .
C7 C8 1.385(4) .
C7 C12 1.398(4) .
C7 C25 1.545(4) .
C8 C9 1.397(5) .
C9 C10 1.366(6) .
C10 C11 1.364(5) .
C11 C12 1.379(4) .
C13 C14 1.389(4) .
C13 C18 1.390(4) .
C13 C32 1.547(4) .
C14 C15 1.389(5) .
C15 C16 1.374(5) .
C16 C17 1.373(4) .
C17 C18 1.384(4) .
C19 C20 1.397(4) .
C19 C24 1.402(4) .
C19 C32 1.516(4) .
C20 C21 1.385(4) .
C21 C22 1.379(5) .
C22 C23 1.389(4) .
C23 C24 1.401(4) .
C24 C25 1.569(4) .
C25 C26 1.549(3) .
C26 C31 1.391(4) .
C26 C27 1.407(3) .
C27 C28 1.397(4) .
C27 Cl1 1.742(3) .
C28 C29 1.406(5) .
C28 S2 1.740(3) .
C29 C30 1.398(4) .
C29 C37 1.440(4) .
C30 C31 1.397(4) .
C30 C36 1.447(4) .
C31 C32 1.525(3) .
C32 C33 1.537(4) .
C33 C36 1.372(4) .
C33 C34 1.413(4) .
C34 C35 1.373(5) .
C35 S1 1.708(5) .
C36 S1 1.716(3) .
C37 C38 1.346(6) .
C38 S2 1.725(5) .
